data_1567480
loop_
_publ_author_name
'Qu, Jiamin'
'Zhang, Yahui'
'Cai, Zhengxu'
'Tong, Bin'
'Xie, Hai-Yan'
'Dong, Yuping'
'Shi, Jianbing'

_publ_section_title
;
 An Acceptor-Shielding Strategy of Photosensitizer for Enhancing the
 Generation Efficiency of Type I Reactive Oxygen Species and the Related
 Photodynamic Immunotherapy
;
_journal_name_full Nanoscale
_journal_paper_doi 10.1039/D2NR02273G
_journal_year 2022
_chemical_formula_moiety 'C48 H38 N6 O'
_chemical_formula_sum 'C48 H38 N6 O'
_chemical_formula_weight 714.84
_space_group_crystal_system monoclinic
_space_group_IT_number 15
_space_group_name_Hall '-C 2yc'
_space_group_name_H-M_alt 'C 1 2/c 1'
_atom_sites_solution_hydrogens geom
_atom_sites_solution_primary dual
_audit_block_doi 10.5517/ccdc.csd.cc29dr0h
_audit_creation_date 2020-11-16
_audit_creation_method
;
Olex2 1.2
(compiled 2018.05.29 svn.r3508 for OlexSys, GUI svn.r5506)
;
_audit_update_record
;
2021-12-09 deposited with the CCDC.	2022-08-11 downloaded from the CCDC.
;
_cell_angle_alpha 90
_cell_angle_beta 95.169(3)
_cell_angle_gamma 90
_cell_formula_units_Z 8
_cell_length_a 18.1467(15)
_cell_length_b 14.4007(13)
_cell_length_c 32.924(3)
_cell_measurement_reflns_used 9932
_cell_measurement_temperature 150(2)
_cell_measurement_theta_max 54.571
_cell_measurement_theta_min 3.414
_cell_volume 8568.9(13)
_computing_cell_refinement 'SAINT V8.40A (?, 2016)'
_computing_data_reduction 'SAINT V8.40A (?, 2016)'
_computing_molecular_graphics 'Olex2 (Dolomanov et al., 2009)'
_computing_publication_material 'Olex2 (Dolomanov et al., 2009)'
_computing_structure_refinement 'XL (Sheldrick, 2008)'
_computing_structure_solution 'XT (Sheldrick, 2015)'
_diffrn_ambient_temperature 150.0
_diffrn_measured_fraction_theta_full 0.994
_diffrn_measured_fraction_theta_max 0.992
_diffrn_measurement_device_type 'Bruker APEX-II CCD'
_diffrn_measurement_method '\f and \w scans'
_diffrn_radiation_type GaK\a
_diffrn_radiation_wavelength 1.34139
_diffrn_reflns_av_R_equivalents 0.0553
_diffrn_reflns_av_unetI/netI 0.0544
_diffrn_reflns_Laue_measured_fraction_full 0.994
_diffrn_reflns_Laue_measured_fraction_max 0.992
_diffrn_reflns_limit_h_max 22
_diffrn_reflns_limit_h_min -21
_diffrn_reflns_limit_k_max 17
_diffrn_reflns_limit_k_min -16
_diffrn_reflns_limit_l_max 40
_diffrn_reflns_limit_l_min -32
_diffrn_reflns_number 33747
_diffrn_reflns_point_group_measured_fraction_full 0.994
_diffrn_reflns_point_group_measured_fraction_max 0.992
_diffrn_reflns_theta_full 53.594
_diffrn_reflns_theta_max 54.946
_diffrn_reflns_theta_min 3.414
_diffrn_standards_number 0
_exptl_absorpt_coefficient_mu 0.338
_exptl_absorpt_correction_T_max 0.7508
_exptl_absorpt_correction_T_min 0.5582
_exptl_absorpt_correction_type multi-scan
_exptl_absorpt_process_details
'SADABS-2016/2 (Bruker,2016/2) was used for absorption correction. wR2(int) was 0.1113 before and 0.0604 after correction. The Ratio of minimum to maximum transmission is 0.7435. The \l/2 correction factor is Not present.'
_exptl_crystal_colour black
_exptl_crystal_colour_primary black
_exptl_crystal_density_diffrn 1.108
_exptl_crystal_description block
_exptl_crystal_F_000 3008
_exptl_crystal_size_max 0.2
_exptl_crystal_size_mid 0.1
_exptl_crystal_size_min 0.1
_refine_diff_density_max 0.219
_refine_diff_density_min -0.228
_refine_diff_density_rms 0.047
_refine_ls_extinction_coef 0.00090(10)
_refine_ls_extinction_expression Fc^*^=kFc[1+0.001xFc^2^\l^3^/sin(2\q)]^-1/4^
_refine_ls_extinction_method 'SHELXL-2018/3 (Sheldrick 2018)'
_refine_ls_goodness_of_fit_ref 1.038
_refine_ls_hydrogen_treatment constr
_refine_ls_matrix_type full
_refine_ls_number_parameters 503
_refine_ls_number_reflns 8102
_refine_ls_number_restraints 0
_refine_ls_restrained_S_all 1.038
_refine_ls_R_factor_all 0.0866
_refine_ls_R_factor_gt 0.0552
_refine_ls_shift/su_max 0.001
_refine_ls_shift/su_mean 0.000
_refine_ls_structure_factor_coef Fsqd
_refine_ls_weighting_details 'w=1/[\s^2^(Fo^2^)+(0.0945P)^2^+2.4940P] where P=(Fo^2^+2Fc^2^)/3'
_refine_ls_weighting_scheme calc
_refine_ls_wR_factor_gt 0.1499
_refine_ls_wR_factor_ref 0.1704
_reflns_Friedel_coverage 0.000
_reflns_number_gt 5440
_reflns_number_total 8102
_reflns_threshold_expression 'I > 2\s(I)'
_cod_data_source_file d2nr02273g2.cif
_cod_data_source_block 20201116al_0m_a_sq
_cod_original_cell_volume 8569.0(12)
_cod_database_code 1567480
_shelx_shelxl_version_number 2018/3
_shelx_space_group_comment
;
The symmetry employed for this shelxl refinement is uniquely defined
by the following loop, which should always be used as a source of
symmetry information in preference to the above space-group names.
They are only intended as comments.
;
_olex2_refinement_description
;
1. Fixed Uiso
 At 1.2 times of:
  All C(H) groups
 At 1.5 times of:
  All C(H,H,H) groups
2.a Aromatic/amide H refined with riding coordinates:
 C11(H11), C12(H12), C14(H14), C17(H17), C18(H18), C20(H20), C21(H21),
 C25(H25), C26(H26), C28(H28), C29(H29), C33(H33), C34(H34), C36(H36), C37(H37),
  C42(H42), C43(H43), C45(H45), C46(H46), C47(H47)
2.b Idealised Me refined as rotating group:
 C9(H9A,H9B,H9C), C10(H10A,H10B,H10C), C22(H22A,H22B,H22C), C23(H23A,H23B,
 H23C), C30(H30A,H30B,H30C), C31(H31A,H31B,H31C)
;
_olex2_submission_special_instructions 'No special instructions were received'

loop_
_space_group_symop_operation_xyz
'x, y, z'
'-x, y, -z+1/2'
'x+1/2, y+1/2, z'
'-x+1/2, y+1/2, -z+1/2'
'-x, -y, -z'
'x, -y, z-1/2'
'-x+1/2, -y+1/2, -z'
'x+1/2, -y+1/2, z-1/2'

loop_
_atom_site_label
_atom_site_type_symbol
_atom_site_fract_x
_atom_site_fract_y
_atom_site_fract_z
_atom_site_U_iso_or_equiv
_atom_site_adp_type
_atom_site_occupancy
_atom_site_site_symmetry_order
_atom_site_calc_flag
_atom_site_refinement_flags_posn
_atom_site_refinement_flags_adp
_atom_site_refinement_flags_occupancy
_atom_site_disorder_assembly
_atom_site_disorder_group
O1 O 0.54584(8) 0.87398(9) 0.46916(3) 0.0506(4) Uani 1 1 d . . . . .
N1 N 0.47539(12) 0.79832(14) 0.32982(5) 0.0654(5) Uani 1 1 d . . . . .
N2 N 0.60351(12) 1.01979(14) 0.39495(5) 0.0667(5) Uani 1 1 d . . . . .
N3 N 0.42982(16) 0.61875(17) 0.39704(6) 0.0946(8) Uani 1 1 d . . . . .
N4 N 0.38936(9) 0.51037(11) 0.62680(4) 0.0421(4) Uani 1 1 d . . . . .
N5 N 0.19725(11) 0.12542(13) 0.58830(5) 0.0638(5) Uani 1 1 d . . . . .
N6 N 0.58131(12) 0.84408(15) 0.72381(6) 0.0772(6) Uani 1 1 d . . . . .
C1 C 0.56968(13) 0.95221(15) 0.39614(5) 0.0518(5) Uani 1 1 d . . . . .
C2 C 0.49888(12) 0.82834(14) 0.36071(6) 0.0518(5) Uani 1 1 d . . . . .
C3 C 0.52857(12) 0.86860(13) 0.39793(5) 0.0473(5) Uani 1 1 d . . . . .
C4 C 0.51849(11) 0.82935(13) 0.43519(5) 0.0456(5) Uani 1 1 d . . . . .
C5 C 0.48351(11) 0.74555(13) 0.44592(5) 0.0446(5) Uani 1 1 d . . . . .
C6 C 0.45330(14) 0.67688(16) 0.41817(6) 0.0608(6) Uani 1 1 d . . . . .
C7 C 0.48575(11) 0.73837(13) 0.48785(5) 0.0445(5) Uani 1 1 d . . . . .
C8 C 0.52580(13) 0.82340(13) 0.50594(5) 0.0504(5) Uani 1 1 d . . . . .
C008 C 0.42560(11) 0.58900(13) 0.61635(5) 0.0419(4) Uani 1 1 d . . . . .
C9 C 0.59792(13) 0.80341(16) 0.53122(6) 0.0607(6) Uani 1 1 d . . . . .
H9A H 0.587478 0.776899 0.557512 0.091 Uiso 1 1 calc GR . . . .
H9B H 0.625885 0.861248 0.535818 0.091 Uiso 1 1 calc GR . . . .
H9C H 0.627068 0.759146 0.516699 0.091 Uiso 1 1 calc GR . . . .
C10 C 0.47667(17) 0.88865(16) 0.52764(7) 0.0758(8) Uani 1 1 d . . . . .
H10A H 0.463141 0.859337 0.552781 0.114 Uiso 1 1 calc GR . . . .
H10B H 0.431752 0.902161 0.509811 0.114 Uiso 1 1 calc GR . . . .
H10C H 0.503375 0.946592 0.534326 0.114 Uiso 1 1 calc GR . . . .
C11 C 0.45507(12) 0.66559(14) 0.50960(5) 0.0474(5) Uani 1 1 d . . . . .
H11 H 0.431521 0.616464 0.494158 0.057 Uiso 1 1 calc R . . . .
C12 C 0.45656(11) 0.66020(14) 0.55104(5) 0.0461(5) Uani 1 1 d . . . . .
H12 H 0.483006 0.707500 0.566271 0.055 Uiso 1 1 calc R . . . .
C13 C 0.42255(11) 0.59097(13) 0.57360(5) 0.0451(5) Uani 1 1 d . . . . .
C14 C 0.38261(12) 0.51060(14) 0.55906(5) 0.0483(5) Uani 1 1 d . . . . .
H14 H 0.372005 0.493924 0.531225 0.058 Uiso 1 1 calc R . . . .
C15 C 0.36210(11) 0.46157(13) 0.59163(5) 0.0441(5) Uani 1 1 d . . . . .
C16 C 0.31957(11) 0.37530(13) 0.59254(5) 0.0447(5) Uani 1 1 d . . . . .
C17 C 0.32874(12) 0.30722(14) 0.56347(6) 0.0488(5) Uani 1 1 d . . . . .
H17 H 0.363554 0.317600 0.544066 0.059 Uiso 1 1 calc R . . . .
C18 C 0.28929(12) 0.22519(14) 0.56170(6) 0.0518(5) Uani 1 1 d . . . . .
H18 H 0.297318 0.180796 0.541212 0.062 Uiso 1 1 calc R . . . .
C19 C 0.23755(12) 0.20662(14) 0.58973(6) 0.0503(5) Uani 1 1 d . . . . .
C20 C 0.22712(12) 0.27524(15) 0.61886(6) 0.0554(5) Uani 1 1 d . . . . .
H20 H 0.192082 0.265251 0.638184 0.066 Uiso 1 1 calc R . . . .
C21 C 0.26690(12) 0.35712(15) 0.61997(6) 0.0517(5) Uani 1 1 d . . . . .
H21 H 0.258194 0.402416 0.639964 0.062 Uiso 1 1 calc R . . . .
C22 C 0.20738(16) 0.05676(17) 0.55761(8) 0.0753(7) Uani 1 1 d . . . . .
H22A H 0.174690 0.003798 0.561203 0.113 Uiso 1 1 calc GR . . . .
H22B H 0.258961 0.035768 0.560172 0.113 Uiso 1 1 calc GR . . . .
H22C H 0.195401 0.083916 0.530524 0.113 Uiso 1 1 calc GR . . . .
C23 C 0.13711(14) 0.11432(17) 0.61407(7) 0.0664(6) Uani 1 1 d . . . . .
H23A H 0.113306 0.053949 0.608631 0.100 Uiso 1 1 calc GR . . . .
H23B H 0.100750 0.163954 0.608221 0.100 Uiso 1 1 calc GR . . . .
H23C H 0.156620 0.117544 0.642775 0.100 Uiso 1 1 calc GR . . . .
C24 C 0.46170(11) 0.65361(13) 0.64607(5) 0.0445(5) Uani 1 1 d . . . . .
C25 C 0.45191(12) 0.74917(14) 0.64144(5) 0.0491(5) Uani 1 1 d . . . . .
H25 H 0.417509 0.771612 0.620252 0.059 Uiso 1 1 calc R . . . .
C26 C 0.49058(13) 0.81200(15) 0.66665(6) 0.0555(5) Uani 1 1 d . . . . .
H26 H 0.482571 0.876603 0.662408 0.067 Uiso 1 1 calc R . . . .
C27 C 0.54183(13) 0.78206(15) 0.69863(6) 0.0563(6) Uani 1 1 d . . . . .
C28 C 0.54964(13) 0.68596(15) 0.70415(6) 0.0550(6) Uani 1 1 d . . . . .
H28 H 0.582509 0.663143 0.725970 0.066 Uiso 1 1 calc R . . . .
C29 C 0.51079(12) 0.62392(14) 0.67868(5) 0.0500(5) Uani 1 1 d . . . . .
H29 H 0.517462 0.559244 0.683356 0.060 Uiso 1 1 calc R . . . .
C30 C 0.5785(2) 0.9420(2) 0.71412(11) 0.1069(11) Uani 1 1 d . . . . .
H30A H 0.605374 0.977045 0.736246 0.160 Uiso 1 1 calc GR . . . .
H30B H 0.526794 0.962505 0.710861 0.160 Uiso 1 1 calc GR . . . .
H30C H 0.601327 0.952699 0.688672 0.160 Uiso 1 1 calc GR . . . .
C31 C 0.64031(17) 0.8114(2) 0.75307(8) 0.0897(9) Uani 1 1 d . . . . .
H31A H 0.658872 0.863220 0.770379 0.135 Uiso 1 1 calc GR . . . .
H31B H 0.680639 0.786253 0.738497 0.135 Uiso 1 1 calc GR . . . .
H31C H 0.621213 0.762706 0.770078 0.135 Uiso 1 1 calc GR . . . .
C32 C 0.38099(11) 0.48124(12) 0.66797(5) 0.0399(4) Uani 1 1 d . . . . .
C33 C 0.42169(11) 0.40610(13) 0.68348(5) 0.0456(5) Uani 1 1 d . . . . .
H33 H 0.454570 0.374969 0.667189 0.055 Uiso 1 1 calc R . . . .
C34 C 0.41428(12) 0.37647(14) 0.72288(6) 0.0489(5) Uani 1 1 d . . . . .
H34 H 0.442374 0.324797 0.733432 0.059 Uiso 1 1 calc R . . . .
C35 C 0.36655(11) 0.42082(13) 0.74732(5) 0.0443(5) Uani 1 1 d . . . . .
C36 C 0.35793(13) 0.39310(15) 0.78863(6) 0.0552(6) Uani 1 1 d . . . . .
H36 H 0.387592 0.344051 0.800453 0.066 Uiso 1 1 calc R . . . .
C37 C 0.30885(14) 0.43498(17) 0.81093(6) 0.0623(6) Uani 1 1 d . . . . .
H37 H 0.304858 0.414824 0.838123 0.075 Uiso 1 1 calc R . . . .
C38 C 0.26253(13) 0.50911(16) 0.79471(5) 0.0554(6) Uani 1 1 d . . . . .
C39 C 0.27074(12) 0.54023(14) 0.75460(5) 0.0468(5) Uani 1 1 d . . . . .
C40 C 0.32309(11) 0.49657(13) 0.73089(5) 0.0406(4) Uani 1 1 d . . . . .
C41 C 0.33083(10) 0.52766(12) 0.69058(5) 0.0396(4) Uani 1 1 d . . . . .
C42 C 0.28466(12) 0.60299(13) 0.67463(6) 0.0495(5) Uani 1 1 d . . . . .
H42 H 0.289762 0.624984 0.647821 0.059 Uiso 1 1 calc R . . . .
C43 C 0.23468(13) 0.64280(15) 0.69668(6) 0.0588(6) Uani 1 1 d . . . . .
H43 H 0.204384 0.691348 0.684924 0.071 Uiso 1 1 calc R . . . .
C44 C 0.22594(13) 0.61372(14) 0.73760(6) 0.0545(5) Uani 1 1 d . . . . .
C45 C 0.17451(15) 0.65434(18) 0.76098(8) 0.0725(7) Uani 1 1 d . . . . .
H45 H 0.144051 0.703447 0.749888 0.087 Uiso 1 1 calc R . . . .
C46 C 0.16736(16) 0.6237(2) 0.80036(8) 0.0808(8) Uani 1 1 d . . . . .
H46 H 0.132426 0.652634 0.816077 0.097 Uiso 1 1 calc R . . . .
C47 C 0.20991(15) 0.5524(2) 0.81689(7) 0.0725(7) Uani 1 1 d . . . . .
H47 H 0.203662 0.531958 0.843805 0.087 Uiso 1 1 calc R . . . .

loop_
_atom_site_aniso_label
_atom_site_aniso_U_11
_atom_site_aniso_U_22
_atom_site_aniso_U_33
_atom_site_aniso_U_23
_atom_site_aniso_U_13
_atom_site_aniso_U_12
O1 0.0744(10) 0.0459(7) 0.0340(6) 0.0014(5) 0.0186(6) -0.0048(7)
N1 0.0808(15) 0.0725(12) 0.0433(10) 0.0076(9) 0.0079(9) -0.0046(10)
N2 0.0954(16) 0.0555(11) 0.0536(10) 0.0034(8) 0.0314(10) -0.0038(11)
N3 0.142(2) 0.0929(16) 0.0465(11) 0.0017(11) -0.0026(12) -0.0549(16)
N4 0.0498(10) 0.0480(9) 0.0299(7) 0.0009(6) 0.0107(6) -0.0043(7)
N5 0.0679(13) 0.0613(12) 0.0639(11) -0.0031(9) 0.0153(9) -0.0208(10)
N6 0.0823(16) 0.0704(13) 0.0754(13) -0.0152(10) -0.0116(11) -0.0135(11)
C1 0.0724(15) 0.0494(12) 0.0366(10) 0.0051(8) 0.0217(9) 0.0055(11)
C2 0.0614(14) 0.0559(12) 0.0397(11) 0.0093(9) 0.0139(9) 0.0047(10)
C3 0.0614(14) 0.0464(11) 0.0361(9) 0.0061(8) 0.0156(9) 0.0043(10)
C4 0.0550(13) 0.0475(11) 0.0358(9) 0.0028(8) 0.0126(8) 0.0060(9)
C5 0.0534(13) 0.0478(11) 0.0336(9) 0.0031(8) 0.0089(8) -0.0022(9)
C6 0.0796(17) 0.0688(14) 0.0342(10) 0.0095(10) 0.0062(10) -0.0185(12)
C7 0.0503(13) 0.0495(11) 0.0350(9) 0.0018(8) 0.0107(8) 0.0008(9)
C8 0.0756(16) 0.0459(11) 0.0324(9) 0.0035(8) 0.0196(9) -0.0033(10)
C008 0.0476(12) 0.0449(10) 0.0346(9) 0.0025(7) 0.0109(8) -0.0044(9)
C9 0.0768(17) 0.0668(14) 0.0382(10) 0.0028(9) 0.0034(10) -0.0198(12)
C10 0.120(2) 0.0535(13) 0.0615(13) 0.0034(10) 0.0497(14) 0.0089(14)
C11 0.0571(13) 0.0519(11) 0.0343(9) 0.0030(8) 0.0096(8) -0.0074(10)
C12 0.0502(13) 0.0517(11) 0.0373(9) 0.0025(8) 0.0090(8) -0.0037(9)
C13 0.0500(13) 0.0512(11) 0.0351(9) 0.0035(8) 0.0089(8) -0.0059(9)
C14 0.0563(13) 0.0566(12) 0.0331(9) -0.0029(8) 0.0103(8) -0.0084(10)
C15 0.0487(12) 0.0504(11) 0.0345(9) -0.0010(8) 0.0114(8) -0.0055(9)
C16 0.0471(12) 0.0506(11) 0.0374(9) -0.0002(8) 0.0087(8) -0.0065(9)
C17 0.0501(13) 0.0552(12) 0.0430(10) -0.0021(9) 0.0150(9) -0.0052(10)
C18 0.0526(13) 0.0536(12) 0.0506(11) -0.0075(9) 0.0129(9) -0.0046(10)
C19 0.0503(13) 0.0513(12) 0.0496(11) 0.0036(9) 0.0055(9) -0.0072(10)
C20 0.0583(14) 0.0651(13) 0.0445(10) 0.0006(9) 0.0142(9) -0.0144(11)
C21 0.0575(14) 0.0590(12) 0.0402(10) -0.0054(9) 0.0138(9) -0.0123(11)
C22 0.086(2) 0.0618(14) 0.0784(16) -0.0089(12) 0.0111(13) -0.0212(13)
C23 0.0578(15) 0.0703(15) 0.0720(14) 0.0160(12) 0.0102(12) -0.0162(12)
C24 0.0519(13) 0.0499(11) 0.0328(9) 0.0025(8) 0.0107(8) -0.0060(9)
C25 0.0589(14) 0.0524(12) 0.0365(9) 0.0036(8) 0.0071(8) -0.0002(10)
C26 0.0689(16) 0.0486(11) 0.0494(11) -0.0012(9) 0.0080(10) -0.0043(10)
C27 0.0618(15) 0.0607(13) 0.0469(11) -0.0072(9) 0.0068(10) -0.0108(11)
C28 0.0603(14) 0.0640(14) 0.0404(10) 0.0037(9) 0.0026(9) -0.0049(11)
C29 0.0591(14) 0.0514(11) 0.0400(10) 0.0044(8) 0.0069(9) -0.0052(10)
C30 0.126(3) 0.0669(18) 0.121(2) -0.0246(17) -0.022(2) -0.0233(18)
C31 0.084(2) 0.102(2) 0.0781(17) -0.0175(15) -0.0206(15) -0.0154(17)
C32 0.0449(11) 0.0440(10) 0.0316(8) 0.0022(7) 0.0087(7) -0.0044(9)
C33 0.0473(12) 0.0453(11) 0.0457(10) 0.0039(8) 0.0122(8) 0.0008(9)
C34 0.0477(13) 0.0494(11) 0.0493(11) 0.0109(9) 0.0032(9) 0.0028(9)
C35 0.0479(12) 0.0506(11) 0.0340(9) 0.0061(8) 0.0013(8) -0.0093(9)
C36 0.0613(15) 0.0648(13) 0.0384(10) 0.0109(9) -0.0016(9) -0.0101(11)
C37 0.0787(17) 0.0779(15) 0.0304(9) 0.0033(10) 0.0063(10) -0.0228(13)
C38 0.0665(15) 0.0690(14) 0.0321(9) -0.0092(9) 0.0129(9) -0.0186(12)
C39 0.0556(13) 0.0511(11) 0.0353(9) -0.0075(8) 0.0127(8) -0.0118(10)
C40 0.0475(12) 0.0443(10) 0.0306(8) -0.0022(7) 0.0070(7) -0.0074(9)
C41 0.0475(12) 0.0416(10) 0.0304(8) 0.0003(7) 0.0072(7) -0.0023(8)
C42 0.0616(14) 0.0477(11) 0.0399(10) 0.0082(8) 0.0098(9) 0.0029(10)
C43 0.0683(16) 0.0535(12) 0.0568(12) 0.0050(10) 0.0176(11) 0.0114(11)
C44 0.0622(15) 0.0503(12) 0.0540(12) -0.0071(9) 0.0218(10) -0.0009(10)
C45 0.0798(18) 0.0663(15) 0.0762(16) -0.0135(12) 0.0329(13) 0.0043(13)
C46 0.083(2) 0.0906(19) 0.0743(16) -0.0262(15) 0.0395(14) -0.0043(16)
C47 0.0812(19) 0.0936(19) 0.0465(12) -0.0175(12) 0.0264(12) -0.0221(16)

loop_
_atom_type_symbol
_atom_type_description
_atom_type_scat_dispersion_real
_atom_type_scat_dispersion_imag
_atom_type_scat_source
C C 0.0137 0.0067 'International Tables Vol C Tables 4.2.6.8 and 6.1.1.4'
H H 0.0000 0.0000 'International Tables Vol C Tables 4.2.6.8 and 6.1.1.4'
N N 0.0241 0.0134 'International Tables Vol C Tables 4.2.6.8 and 6.1.1.4'
O O 0.0389 0.0241 'International Tables Vol C Tables 4.2.6.8 and 6.1.1.4'

loop_
_geom_angle_atom_site_label_1
_geom_angle_atom_site_label_2
_geom_angle_atom_site_label_3
_geom_angle
_geom_angle_site_symmetry_1
_geom_angle_site_symmetry_3
_geom_angle_publ_flag
C4 O1 C8 110.14(14) . . ?
C008 N4 C15 110.35(14) . . ?
C008 N4 C32 124.85(14) . . ?
C15 N4 C32 124.79(15) . . ?
C19 N5 C22 120.45(19) . . ?
C19 N5 C23 119.91(19) . . ?
C22 N5 C23 119.08(19) . . ?
C27 N6 C30 119.6(2) . . ?
C27 N6 C31 120.2(2) . . ?
C30 N6 C31 118.2(2) . . ?
N2 C1 C3 179.4(3) . . ?
N1 C2 C3 177.7(2) . . ?
C2 C3 C1 118.10(16) . . ?
C4 C3 C1 119.80(17) . . ?
C4 C3 C2 122.10(19) . . ?
O1 C4 C3 118.40(18) . . ?
O1 C4 C5 109.76(14) . . ?
C3 C4 C5 131.84(17) . . ?
C6 C5 C4 125.79(16) . . ?
C7 C5 C4 109.76(16) . . ?
C7 C5 C6 124.40(17) . . ?
N3 C6 C5 177.1(2) . . ?
C5 C7 C8 107.56(16) . . ?
C5 C7 C11 125.80(18) . . ?
C11 C7 C8 126.63(15) . . ?
O1 C8 C7 102.66(13) . . ?
O1 C8 C9 106.16(17) . . ?
O1 C8 C10 106.10(16) . . ?
C9 C8 C7 114.96(17) . . ?
C9 C8 C10 111.99(18) . . ?
C10 C8 C7 113.79(19) . . ?
N4 C008 C13 107.00(15) . . ?
N4 C008 C24 123.69(15) . . ?
C13 C008 C24 129.28(17) . . ?
C8 C9 H9A 109.5 . . ?
C8 C9 H9B 109.5 . . ?
C8 C9 H9C 109.5 . . ?
H9A C9 H9B 109.5 . . ?
H9A C9 H9C 109.5 . . ?
H9B C9 H9C 109.5 . . ?
C8 C10 H10A 109.5 . . ?
C8 C10 H10B 109.5 . . ?
C8 C10 H10C 109.5 . . ?
H10A C10 H10B 109.5 . . ?
H10A C10 H10C 109.5 . . ?
H10B C10 H10C 109.5 . . ?
C7 C11 H11 117.4 . . ?
C12 C11 C7 125.19(18) . . ?
C12 C11 H11 117.4 . . ?
C11 C12 H12 116.8 . . ?
C11 C12 C13 126.42(18) . . ?
C13 C12 H12 116.8 . . ?
C008 C13 C12 124.05(17) . . ?
C008 C13 C14 107.06(16) . . ?
C12 C13 C14 128.85(16) . . ?
C13 C14 H14 125.6 . . ?
C15 C14 C13 108.83(16) . . ?
C15 C14 H14 125.6 . . ?
N4 C15 C16 123.67(15) . . ?
C14 C15 N4 106.76(16) . . ?
C14 C15 C16 129.57(16) . . ?
C17 C16 C15 119.22(17) . . ?
C17 C16 C21 116.36(18) . . ?
C21 C16 C15 124.37(17) . . ?
C16 C17 H17 118.7 . . ?
C18 C17 C16 122.62(19) . . ?
C18 C17 H17 118.7 . . ?
C17 C18 H18 119.6 . . ?
C17 C18 C19 120.77(19) . . ?
C19 C18 H18 119.6 . . ?
N5 C19 C18 121.66(19) . . ?
N5 C19 C20 121.2(2) . . ?
C18 C19 C20 117.14(19) . . ?
C19 C20 H20 119.4 . . ?
C21 C20 C19 121.2(2) . . ?
C21 C20 H20 119.4 . . ?
C16 C21 H21 119.0 . . ?
C20 C21 C16 121.94(19) . . ?
C20 C21 H21 119.0 . . ?
N5 C22 H22A 109.5 . . ?
N5 C22 H22B 109.5 . . ?
N5 C22 H22C 109.5 . . ?
H22A C22 H22B 109.5 . . ?
H22A C22 H22C 109.5 . . ?
H22B C22 H22C 109.5 . . ?
N5 C23 H23A 109.5 . . ?
N5 C23 H23B 109.5 . . ?
N5 C23 H23C 109.5 . . ?
H23A C23 H23B 109.5 . . ?
H23A C23 H23C 109.5 . . ?
H23B C23 H23C 109.5 . . ?
C25 C24 C008 120.68(17) . . ?
C25 C24 C29 116.84(18) . . ?
C29 C24 C008 122.36(18) . . ?
C24 C25 H25 119.0 . . ?
C26 C25 C24 122.00(18) . . ?
C26 C25 H25 119.0 . . ?
C25 C26 H26 119.5 . . ?
C25 C26 C27 121.07(19) . . ?
C27 C26 H26 119.5 . . ?
N6 C27 C26 121.7(2) . . ?
N6 C27 C28 121.5(2) . . ?
C28 C27 C26 116.85(19) . . ?
C27 C28 H28 119.3 . . ?
C29 C28 C27 121.47(19) . . ?
C29 C28 H28 119.3 . . ?
C24 C29 H29 119.1 . . ?
C28 C29 C24 121.70(19) . . ?
C28 C29 H29 119.1 . . ?
N6 C30 H30A 109.5 . . ?
N6 C30 H30B 109.5 . . ?
N6 C30 H30C 109.5 . . ?
H30A C30 H30B 109.5 . . ?
H30A C30 H30C 109.5 . . ?
H30B C30 H30C 109.5 . . ?
N6 C31 H31A 109.5 . . ?
N6 C31 H31B 109.5 . . ?
N6 C31 H31C 109.5 . . ?
H31A C31 H31B 109.5 . . ?
H31A C31 H31C 109.5 . . ?
H31B C31 H31C 109.5 . . ?
C33 C32 N4 118.55(16) . . ?
C33 C32 C41 122.00(16) . . ?
C41 C32 N4 119.42(16) . . ?
C32 C33 H33 120.2 . . ?
C32 C33 C34 119.62(19) . . ?
C34 C33 H33 120.2 . . ?
C33 C34 H34 119.4 . . ?
C33 C34 C35 121.29(18) . . ?
C35 C34 H34 119.4 . . ?
C34 C35 C36 123.11(19) . . ?
C34 C35 C40 119.01(16) . . ?
C40 C35 C36 117.88(19) . . ?
C35 C36 H36 119.2 . . ?
C37 C36 C35 121.6(2) . . ?
C37 C36 H36 119.2 . . ?
C36 C37 H37 119.2 . . ?
C36 C37 C38 121.68(18) . . ?
C38 C37 H37 119.2 . . ?
C39 C38 C37 118.5(2) . . ?
C47 C38 C37 122.8(2) . . ?
C47 C38 C39 118.7(2) . . ?
C38 C39 C40 120.12(19) . . ?
C38 C39 C44 119.98(19) . . ?
C44 C39 C40 119.89(16) . . ?
C35 C40 C39 120.16(16) . . ?
C41 C40 C35 119.91(17) . . ?
C41 C40 C39 119.92(17) . . ?
C32 C41 C40 118.12(16) . . ?
C32 C41 C42 123.46(15) . . ?
C40 C41 C42 118.37(17) . . ?
C41 C42 H42 119.2 . . ?
C43 C42 C41 121.61(18) . . ?
C43 C42 H42 119.2 . . ?
C42 C43 H43 119.3 . . ?
C42 C43 C44 121.4(2) . . ?
C44 C43 H43 119.3 . . ?
C39 C44 C43 118.74(19) . . ?
C45 C44 C39 119.0(2) . . ?
C45 C44 C43 122.3(2) . . ?
C44 C45 H45 119.8 . . ?
C46 C45 C44 120.5(3) . . ?
C46 C45 H45 119.8 . . ?
C45 C46 H46 119.5 . . ?
C47 C46 C45 120.9(2) . . ?
C47 C46 H46 119.5 . . ?
C38 C47 H47 119.5 . . ?
C46 C47 C38 120.9(2) . . ?
C46 C47 H47 119.5 . . ?

loop_
_geom_bond_atom_site_label_1
_geom_bond_atom_site_label_2
_geom_bond_distance
_geom_bond_site_symmetry_2
_geom_bond_publ_flag
O1 C4 1.346(2) . ?
O1 C8 1.486(2) . ?
N1 C2 1.151(3) . ?
N2 C1 1.153(3) . ?
N3 C6 1.146(3) . ?
N4 C008 1.369(2) . ?
N4 C15 1.406(2) . ?
N4 C32 1.440(2) . ?
N5 C19 1.378(3) . ?
N5 C22 1.437(3) . ?
N5 C23 1.450(3) . ?
N6 C27 1.375(3) . ?
N6 C30 1.445(4) . ?
N6 C31 1.453(3) . ?
C1 C3 1.421(3) . ?
C2 C3 1.417(3) . ?
C3 C4 1.378(2) . ?
C4 C5 1.423(3) . ?
C5 C6 1.422(3) . ?
C5 C7 1.381(2) . ?
C7 C8 1.518(3) . ?
C7 C11 1.412(3) . ?
C8 C9 1.514(3) . ?
C8 C10 1.518(3) . ?
C008 C13 1.404(2) . ?
C008 C24 1.462(3) . ?
C9 H9A 0.9800 . ?
C9 H9B 0.9800 . ?
C9 H9C 0.9800 . ?
C10 H10A 0.9800 . ?
C10 H10B 0.9800 . ?
C10 H10C 0.9800 . ?
C11 H11 0.9500 . ?
C11 C12 1.364(2) . ?
C12 H12 0.9500 . ?
C12 C13 1.417(3) . ?
C13 C14 1.425(3) . ?
C14 H14 0.9500 . ?
C14 C15 1.364(3) . ?
C15 C16 1.464(3) . ?
C16 C17 1.390(3) . ?
C16 C21 1.398(3) . ?
C17 H17 0.9500 . ?
C17 C18 1.380(3) . ?
C18 H18 0.9500 . ?
C18 C19 1.400(3) . ?
C19 C20 1.402(3) . ?
C20 H20 0.9500 . ?
C20 C21 1.381(3) . ?
C21 H21 0.9500 . ?
C22 H22A 0.9800 . ?
C22 H22B 0.9800 . ?
C22 H22C 0.9800 . ?
C23 H23A 0.9800 . ?
C23 H23B 0.9800 . ?
C23 H23C 0.9800 . ?
C24 C25 1.394(3) . ?
C24 C29 1.399(3) . ?
C25 H25 0.9500 . ?
C25 C26 1.377(3) . ?
C26 H26 0.9500 . ?
C26 C27 1.408(3) . ?
C27 C28 1.401(3) . ?
C28 H28 0.9500 . ?
C28 C29 1.375(3) . ?
C29 H29 0.9500 . ?
C30 H30A 0.9800 . ?
C30 H30B 0.9800 . ?
C30 H30C 0.9800 . ?
C31 H31A 0.9800 . ?
C31 H31B 0.9800 . ?
C31 H31C 0.9800 . ?
C32 C33 1.382(3) . ?
C32 C41 1.397(3) . ?
C33 H33 0.9500 . ?
C33 C34 1.384(3) . ?
C34 H34 0.9500 . ?
C34 C35 1.390(3) . ?
C35 C36 1.440(2) . ?
C35 C40 1.424(3) . ?
C36 H36 0.9500 . ?
C36 C37 1.347(3) . ?
C37 H37 0.9500 . ?
C37 C38 1.432(3) . ?
C38 C39 1.415(3) . ?
C38 C47 1.400(3) . ?
C39 C40 1.429(3) . ?
C39 C44 1.418(3) . ?
C40 C41 1.419(2) . ?
C41 C42 1.441(3) . ?
C42 H42 0.9500 . ?
C42 C43 1.341(3) . ?
C43 H43 0.9500 . ?
C43 C44 1.433(3) . ?
C44 C45 1.391(3) . ?
C45 H45 0.9500 . ?
C45 C46 1.387(4) . ?
C46 H46 0.9500 . ?
C46 C47 1.368(4) . ?
C47 H47 0.9500 . ?
